data_7038615
loop_
_publ_author_name
'Wang, Shi'
'Xu, Wu-Tan'
'He, Wen-Rui'
'Takaishi, Shinya'
'Li, Yong-Hua'
'Yamashita, Masahiro'
'Huang, Wei'

_publ_section_title
;
 Structural insights into the counterion effects on the manganese(iii)
 spin crossover system with hexadentate Schiff-base ligands.
;
_journal_issue 13
_journal_name_full 'Dalton transactions (Cambridge, England : 2003)'
_journal_page_first 5676
_journal_page_last 5688
_journal_paper_doi 10.1039/c5dt04824a
_journal_volume 45
_journal_year 2016
_chemical_formula_sum 'C25 H32 F3 Mn N4 O7 S'
_chemical_formula_weight 644.55
_chemical_name_systematic
; 
 ? 
;
_space_group_IT_number 29
_symmetry_cell_setting orthorhombic
_symmetry_space_group_name_Hall 'P 2c -2ac'
_symmetry_space_group_name_H-M 'P c a 21'
_atom_sites_solution_hydrogens geom
_atom_sites_solution_primary direct
_atom_sites_solution_secondary difmap
_audit_creation_method SHELXL-97
_audit_update_record
;
2016-01-12 deposited with the CCDC.
2016-02-18 downloaded from the CCDC.
;
_cell_angle_alpha 90.00
_cell_angle_beta 90.00
_cell_angle_gamma 90.00
_cell_formula_units_Z 4
_cell_length_a 20.502(3)
_cell_length_b 8.2046(14)
_cell_length_c 16.843(3)
_cell_measurement_reflns_used 9937
_cell_measurement_temperature 100(2)
_cell_measurement_theta_max 28.45
_cell_measurement_theta_min 2.61
_cell_volume 2833.2(8)
_computing_cell_refinement 'Bruker SMART'
_computing_data_collection 'Bruker SMART'
_computing_data_reduction 'Bruker SAINT'
_computing_molecular_graphics 'Bruker SHELXTL'
_computing_publication_material 'Bruker SHELXTL'
_computing_structure_refinement SHELXL
_computing_structure_solution SHELXS
_diffrn_ambient_temperature 100(2)
_diffrn_measured_fraction_theta_full 0.978
_diffrn_measured_fraction_theta_max 0.978
_diffrn_measurement_device_type 'CCD area detector'
_diffrn_measurement_method 'phi and omega scans'
_diffrn_radiation_monochromator graphite
_diffrn_radiation_source 'fine-focus sealed tube'
_diffrn_radiation_type MoK\a
_diffrn_radiation_wavelength 0.71073
_diffrn_reflns_av_R_equivalents 0.0361
_diffrn_reflns_av_sigmaI/netI 0.0442
_diffrn_reflns_limit_h_max 27
_diffrn_reflns_limit_h_min -21
_diffrn_reflns_limit_k_max 10
_diffrn_reflns_limit_k_min -10
_diffrn_reflns_limit_l_max 22
_diffrn_reflns_limit_l_min -22
_diffrn_reflns_number 20853
_diffrn_reflns_theta_full 28.45
_diffrn_reflns_theta_max 28.45
_diffrn_reflns_theta_min 2.93
_exptl_absorpt_coefficient_mu 0.610
_exptl_absorpt_correction_T_max 0.929
_exptl_absorpt_correction_T_min 0.896
_exptl_absorpt_correction_type multi-scan
_exptl_absorpt_process_details 'SADABS; Bruker, 2000'
_exptl_crystal_colour brown
_exptl_crystal_density_diffrn 1.511
_exptl_crystal_density_method 'not measured'
_exptl_crystal_description block
_exptl_crystal_F_000 1336
_exptl_crystal_size_max 0.21
_exptl_crystal_size_mid 0.15
_exptl_crystal_size_min 0.12
_refine_diff_density_max 0.472
_refine_diff_density_min -0.408
_refine_diff_density_rms 0.056
_refine_ls_abs_structure_details 'Flack H D (1983), Acta Cryst. A39, 876-881'
_refine_ls_abs_structure_Flack 0.111(14)
_refine_ls_extinction_method none
_refine_ls_goodness_of_fit_ref 1.056
_refine_ls_hydrogen_treatment mixed
_refine_ls_matrix_type full
_refine_ls_number_parameters 380
_refine_ls_number_reflns 6523
_refine_ls_number_restraints 1
_refine_ls_restrained_S_all 1.056
_refine_ls_R_factor_all 0.0372
_refine_ls_R_factor_gt 0.0359
_refine_ls_shift/su_max 0.001
_refine_ls_shift/su_mean 0.000
_refine_ls_structure_factor_coef Fsqd
_refine_ls_weighting_details 'calc w=1/[\s^2^(Fo^2^)+(0.0343P)^2^+1.9681P] where P=(Fo^2^+2Fc^2^)/3'
_refine_ls_weighting_scheme calc
_refine_ls_wR_factor_gt 0.0889
_refine_ls_wR_factor_ref 0.0903
_reflns_number_gt 6355
_reflns_number_total 6523
_reflns_threshold_expression >2sigma(I)
_cod_data_source_file c5dt04824a2.cif
_cod_data_source_block 163
_cod_depositor_comments 'Adding full bibliography for 7038613--7038620.cif.'
_cod_original_sg_symbol_H-M Pca2(1)
_cod_database_code 7038615

loop_
_symmetry_equiv_pos_as_xyz
'x, y, z'
'-x, -y, z+1/2'
'-x+1/2, y, z+1/2'
'x+1/2, -y, z'

loop_
_atom_site_label
_atom_site_type_symbol
_atom_site_fract_x
_atom_site_fract_y
_atom_site_fract_z
_atom_site_U_iso_or_equiv
_atom_site_adp_type
_atom_site_occupancy
_atom_site_symmetry_multiplicity
_atom_site_calc_flag
_atom_site_refinement_flags
C1 C 0.01655(16) 1.6667(3) 0.41481(19) 0.0399(7) Uani 1 1 d .
H9 H 0.0068 1.6005 0.3679 0.060 Uiso 1 1 calc R
H10 H 0.0639 1.6750 0.4215 0.060 Uiso 1 1 calc R
H11 H -0.0019 1.7760 0.4079 0.060 Uiso 1 1 calc R
O1 O -0.01110(10) 1.5927(2) 0.48281(13) 0.0342(4) Uani 1 1 d .
C2 C 0.01013(11) 1.4388(3) 0.50172(14) 0.0205(4) Uani 1 1 d .
C3 C 0.05935(11) 1.3554(3) 0.46172(13) 0.0211(4) Uani 1 1 d .
H1 H 0.0791 1.4022 0.4161 0.025 Uiso 1 1 calc R
C4 C 0.07933(11) 1.2041(3) 0.48862(13) 0.0213(4) Uani 1 1 d .
H2 H 0.1119 1.1466 0.4599 0.026 Uiso 1 1 calc R
C5 C 0.05276(10) 1.1336(2) 0.55729(12) 0.0173(4) Uani 1 1 d .
C6 C 0.00259(10) 1.2189(2) 0.59658(12) 0.0168(4) Uani 1 1 d .
C7 C -0.01931(10) 1.3686(3) 0.56731(13) 0.0194(4) Uani 1 1 d .
H3 H -0.0546 1.4226 0.5926 0.023 Uiso 1 1 calc R
C8 C -0.02973(10) 1.1516(2) 0.66590(12) 0.0191(4) Uani 1 1 d .
H4 H -0.0713 1.1939 0.6799 0.023 Uiso 1 1 calc R
N1 N -0.00561(9) 1.0389(2) 0.70912(11) 0.0188(3) Uani 1 1 d .
C9 C -0.04766(12) 0.9651(3) 0.77006(14) 0.0234(4) Uani 1 1 d .
H15 H -0.0870 1.0332 0.7777 0.028 Uiso 1 1 calc R
H16 H -0.0239 0.9598 0.8212 0.028 Uiso 1 1 calc R
C10 C -0.06781(12) 0.7935(3) 0.74464(15) 0.0278(5) Uani 1 1 d .
H17 H -0.1024 0.7545 0.7810 0.033 Uiso 1 1 calc R
H18 H -0.0869 0.7995 0.6907 0.033 Uiso 1 1 calc R
C11 C -0.01299(13) 0.6692(3) 0.74385(15) 0.0292(5) Uani 1 1 d .
H19 H 0.0088 0.6694 0.7963 0.035 Uiso 1 1 calc R
H20 H -0.0318 0.5594 0.7354 0.035 Uiso 1 1 calc R
N2 N 0.03616(10) 0.7008(2) 0.68180(13) 0.0246(4) Uani 1 1 d .
C12 C 0.08848(13) 0.5768(2) 0.6813(2) 0.0284(5) Uani 1 1 d .
H21 H 0.0702 0.4693 0.6665 0.034 Uiso 1 1 calc R
H22 H 0.1080 0.5677 0.7348 0.034 Uiso 1 1 calc R
C13 C 0.13989(13) 0.6264(3) 0.62217(15) 0.0280(5) Uani 1 1 d .
H23 H 0.1739 0.5411 0.6186 0.034 Uiso 1 1 calc R
H24 H 0.1201 0.6402 0.5690 0.034 Uiso 1 1 calc R
N3 N 0.16905(10) 0.7814(2) 0.64873(11) 0.0219(4) Uani 1 1 d .
C14 C 0.21352(13) 0.8507(3) 0.58920(14) 0.0287(5) Uani 1 1 d .
H25 H 0.1881 0.8804 0.5414 0.034 Uiso 1 1 calc R
H26 H 0.2456 0.7664 0.5735 0.034 Uiso 1 1 calc R
C15 C 0.24995(12) 1.0000(3) 0.61817(15) 0.0289(5) Uani 1 1 d .
H27 H 0.2829 1.0302 0.5778 0.035 Uiso 1 1 calc R
H28 H 0.2736 0.9710 0.6674 0.035 Uiso 1 1 calc R
C16 C 0.20717(12) 1.1493(3) 0.63503(14) 0.0233(4) Uani 1 1 d .
H29 H 0.2352 1.2439 0.6478 0.028 Uiso 1 1 calc R
H30 H 0.1814 1.1764 0.5871 0.028 Uiso 1 1 calc R
N4 N 0.16295(9) 1.1170(2) 0.70178(11) 0.0189(3) Uani 1 1 d .
C17 C 0.17716(11) 1.1831(3) 0.76810(13) 0.0190(4) Uani 1 1 d .
H5 H 0.2101 1.2646 0.7682 0.023 Uiso 1 1 calc R
C18 C 0.14678(10) 1.1433(2) 0.84336(13) 0.0173(4) Uani 1 1 d .
C19 C 0.11106(10) 0.9978(2) 0.85367(12) 0.0156(4) Uani 1 1 d .
O2 O 0.09963(8) 0.89160(17) 0.79578(9) 0.0185(3) Uani 1 1 d .
C20 C 0.08950(11) 0.9604(3) 0.93084(13) 0.0183(4) Uani 1 1 d .
H6 H 0.0662 0.8620 0.9400 0.022 Uiso 1 1 calc R
C21 C 0.10162(12) 1.0643(3) 0.99333(13) 0.0212(4) Uani 1 1 d .
H7 H 0.0856 1.0379 1.0446 0.025 Uiso 1 1 calc R
C22 C 0.13715(10) 1.2082(3) 0.98253(13) 0.0195(4) Uani 1 1 d .
C23 C 0.18103(14) 1.4495(3) 1.03948(16) 0.0290(5) Uani 1 1 d .
H12 H 0.1567 1.5199 1.0030 0.043 Uiso 1 1 calc R
H13 H 0.2244 1.4277 1.0175 0.043 Uiso 1 1 calc R
H14 H 0.1855 1.5039 1.0910 0.043 Uiso 1 1 calc R
O3 O 0.14697(9) 1.3000(2) 1.04953(10) 0.0251(3) Uani 1 1 d .
C24 C 0.15999(11) 1.2467(2) 0.90792(13) 0.0189(4) Uani 1 1 d .
H8 H 0.1847 1.3433 0.9001 0.023 Uiso 1 1 calc R
Mn1 Mn 0.088270(14) 0.94102(3) 0.68865(2) 0.01576(8) Uani 1 1 d .
C25 C 0.27951(15) 0.7463(4) 0.85413(16) 0.0385(6) Uani 1 1 d .
F1 F 0.26483(11) 0.8746(2) 0.80908(13) 0.0507(5) Uani 1 1 d .
F2 F 0.22679(14) 0.7129(4) 0.89546(17) 0.0834(9) Uani 1 1 d .
F3 F 0.32730(14) 0.7967(4) 0.90119(15) 0.0850(10) Uani 1 1 d .
S1 S 0.30448(3) 0.57289(7) 0.79284(4) 0.02472(12) Uani 1 1 d .
O7 O 0.36264(12) 0.6294(3) 0.75674(17) 0.0542(7) Uani 1 1 d .
O5 O 0.24995(13) 0.5491(2) 0.74123(17) 0.0494(6) Uani 1 1 d .
O6 O 0.31322(14) 0.4440(3) 0.84970(18) 0.0537(7) Uani 1 1 d .
O4 O 0.07503(8) 0.9885(2) 0.58167(9) 0.0213(3) Uani 1 1 d .
H31 H 0.1862(15) 0.755(4) 0.684(2) 0.026(7) Uiso 1 1 d .
H32 H 0.0164(15) 0.693(4) 0.637(2) 0.025(7) Uiso 1 1 d .

loop_
_atom_site_aniso_label
_atom_site_aniso_U_11
_atom_site_aniso_U_22
_atom_site_aniso_U_33
_atom_site_aniso_U_23
_atom_site_aniso_U_13
_atom_site_aniso_U_12
C1 0.0487(16) 0.0294(12) 0.0416(16) 0.0156(11) 0.0196(13) 0.0121(12)
O1 0.0401(10) 0.0248(8) 0.0378(11) 0.0121(8) 0.0125(9) 0.0101(7)
C2 0.0208(9) 0.0198(9) 0.0210(10) 0.0017(7) -0.0017(8) 0.0017(7)
C3 0.0206(10) 0.0262(10) 0.0166(9) 0.0030(8) 0.0005(8) -0.0007(8)
C4 0.0212(10) 0.0266(10) 0.0160(10) -0.0016(8) 0.0018(8) 0.0048(8)
C5 0.0196(9) 0.0194(9) 0.0130(9) -0.0015(7) -0.0030(7) -0.0004(7)
C6 0.0163(9) 0.0192(9) 0.0148(9) -0.0021(7) -0.0025(7) -0.0015(7)
C7 0.0170(9) 0.0208(9) 0.0205(10) -0.0025(8) -0.0001(8) 0.0013(7)
C8 0.0182(9) 0.0209(9) 0.0182(9) -0.0030(7) 0.0016(7) -0.0017(7)
N1 0.0213(8) 0.0213(8) 0.0139(8) 0.0003(6) 0.0016(6) -0.0037(6)
C9 0.0233(10) 0.0302(11) 0.0168(10) 0.0038(8) 0.0043(8) -0.0030(8)
C10 0.0268(11) 0.0342(12) 0.0225(11) 0.0057(9) -0.0018(9) -0.0129(9)
C11 0.0409(13) 0.0254(11) 0.0213(11) 0.0022(9) -0.0036(10) -0.0126(10)
N2 0.0337(9) 0.0215(8) 0.0185(9) -0.0021(8) -0.0060(9) -0.0033(7)
C12 0.0399(12) 0.0164(8) 0.0289(14) -0.0015(10) -0.0117(11) -0.0022(8)
C13 0.0369(12) 0.0211(10) 0.0261(12) -0.0081(9) -0.0078(10) 0.0057(9)
N3 0.0297(10) 0.0210(9) 0.0149(9) -0.0011(7) -0.0053(8) 0.0050(7)
C14 0.0375(13) 0.0303(11) 0.0183(10) 0.0007(9) 0.0072(10) 0.0108(10)
C15 0.0260(11) 0.0366(12) 0.0240(11) 0.0043(9) 0.0104(9) 0.0029(10)
C16 0.0254(10) 0.0265(10) 0.0180(9) 0.0011(8) 0.0093(9) -0.0033(8)
N4 0.0211(8) 0.0198(7) 0.0157(9) 0.0018(6) 0.0054(7) -0.0004(6)
C17 0.0200(9) 0.0189(9) 0.0180(9) 0.0008(7) 0.0030(8) -0.0028(7)
C18 0.0194(9) 0.0172(8) 0.0152(9) -0.0008(7) 0.0011(7) -0.0025(7)
C19 0.0162(8) 0.0169(8) 0.0135(9) 0.0001(7) -0.0020(7) -0.0014(7)
O2 0.0245(7) 0.0162(6) 0.0147(7) -0.0015(6) -0.0022(6) -0.0037(5)
C20 0.0205(10) 0.0189(9) 0.0155(9) 0.0010(8) -0.0014(7) -0.0028(7)
C21 0.0259(10) 0.0259(10) 0.0118(9) 0.0017(8) 0.0001(8) -0.0055(8)
C22 0.0211(10) 0.0222(9) 0.0151(9) -0.0041(8) -0.0026(8) -0.0013(8)
C23 0.0380(14) 0.0256(12) 0.0233(12) -0.0070(9) -0.0031(10) -0.0076(9)
O3 0.0342(9) 0.0263(8) 0.0147(7) -0.0049(6) -0.0035(6) -0.0079(7)
C24 0.0211(9) 0.0173(9) 0.0183(9) -0.0028(7) -0.0013(8) -0.0031(7)
Mn1 0.01997(14) 0.01584(12) 0.01148(13) -0.00044(12) -0.00017(12) -0.00013(10)
C25 0.0354(14) 0.0599(18) 0.0203(12) -0.0024(12) 0.0045(11) 0.0146(12)
F1 0.0746(14) 0.0323(8) 0.0453(11) -0.0036(8) -0.0015(10) 0.0087(8)
F2 0.0803(17) 0.0902(18) 0.0797(18) 0.0283(15) 0.0572(15) 0.0385(14)
F3 0.0828(17) 0.115(2) 0.0565(14) -0.0554(15) -0.0365(13) 0.0430(16)
S1 0.0205(2) 0.0299(3) 0.0237(3) 0.0022(2) -0.0014(2) -0.00154(19)
O7 0.0499(13) 0.0448(12) 0.0677(17) -0.0169(12) 0.0378(12) -0.0150(10)
O5 0.0552(13) 0.0297(10) 0.0634(16) -0.0016(9) -0.0362(12) 0.0013(9)
O6 0.0517(14) 0.0560(15) 0.0535(16) 0.0244(12) -0.0001(12) 0.0209(11)
O4 0.0299(8) 0.0193(7) 0.0146(7) -0.0012(6) -0.0014(6) 0.0054(6)

loop_
_atom_type_symbol
_atom_type_description
_atom_type_scat_dispersion_real
_atom_type_scat_dispersion_imag
_atom_type_scat_source
C C 0.0033 0.0016 'International Tables Vol C Tables 4.2.6.8 and 6.1.1.4'
H H 0.0000 0.0000 'International Tables Vol C Tables 4.2.6.8 and 6.1.1.4'
N N 0.0061 0.0033 'International Tables Vol C Tables 4.2.6.8 and 6.1.1.4'
O O 0.0106 0.0060 'International Tables Vol C Tables 4.2.6.8 and 6.1.1.4'
Mn Mn 0.3368 0.7283 'International Tables Vol C Tables 4.2.6.8 and 6.1.1.4'
S S 0.1246 0.1234 'International Tables Vol C Tables 4.2.6.8 and 6.1.1.4'
F F 0.0171 0.0103 'International Tables Vol C Tables 4.2.6.8 and 6.1.1.4'

loop_
_geom_angle_atom_site_label_1
_geom_angle_atom_site_label_2
_geom_angle_atom_site_label_3
_geom_angle
O1 C1 H9 109.5
O1 C1 H10 109.5
H9 C1 H10 109.5
O1 C1 H11 109.5
H9 C1 H11 109.5
H10 C1 H11 109.5
C2 O1 C1 117.1(2)
O1 C2 C7 115.4(2)
O1 C2 C3 124.7(2)
C7 C2 C3 119.83(19)
C4 C3 C2 119.8(2)
C4 C3 H1 120.1
C2 C3 H1 120.1
C3 C4 C5 121.7(2)
C3 C4 H2 119.2
C5 C4 H2 119.2
O4 C5 C4 119.14(19)
O4 C5 C6 123.11(19)
C4 C5 C6 117.74(19)
C7 C6 C5 120.4(2)
C7 C6 C8 118.11(19)
C5 C6 C8 121.47(19)
C2 C7 C6 120.46(19)
C2 C7 H3 119.8
C6 C7 H3 119.8
N1 C8 C6 123.9(2)
N1 C8 H4 118.1
C6 C8 H4 118.1
C8 N1 C9 117.97(19)
C8 N1 Mn1 122.34(15)
C9 N1 Mn1 119.41(14)
N1 C9 C10 110.02(19)
N1 C9 H15 109.7
C10 C9 H15 109.7
N1 C9 H16 109.7
C10 C9 H16 109.7
H15 C9 H16 108.2
C11 C10 C9 114.9(2)
C11 C10 H17 108.5
C9 C10 H17 108.5
C11 C10 H18 108.5
C9 C10 H18 108.5
H17 C10 H18 107.5
N2 C11 C10 113.2(2)
N2 C11 H19 108.9
C10 C11 H19 108.9
N2 C11 H20 108.9
C10 C11 H20 108.9
H19 C11 H20 107.8
C11 N2 C12 112.3(2)
C11 N2 Mn1 116.31(14)
C12 N2 Mn1 105.01(14)
C11 N2 H32 107(2)
C12 N2 H32 107(2)
Mn1 N2 H32 109(2)
N2 C12 C13 109.1(2)
N2 C12 H21 109.9
C13 C12 H21 109.9
N2 C12 H22 109.9
C13 C12 H22 109.9
H21 C12 H22 108.3
N3 C13 C12 108.4(2)
N3 C13 H23 110.0
C12 C13 H23 110.0
N3 C13 H24 110.0
C12 C13 H24 110.0
H23 C13 H24 108.4
C14 N3 C13 112.22(19)
C14 N3 Mn1 116.23(14)
C13 N3 Mn1 107.38(15)
C14 N3 H31 112(3)
C13 N3 H31 101(2)
Mn1 N3 H31 107(3)
N3 C14 C15 113.51(19)
N3 C14 H25 108.9
C15 C14 H25 108.9
N3 C14 H26 108.9
C15 C14 H26 108.9
H25 C14 H26 107.7
C14 C15 C16 115.0(2)
C14 C15 H27 108.5
C16 C15 H27 108.5
C14 C15 H28 108.5
C16 C15 H28 108.5
H27 C15 H28 107.5
N4 C16 C15 110.54(18)
N4 C16 H29 109.5
C15 C16 H29 109.5
N4 C16 H30 109.5
C15 C16 H30 109.5
H29 C16 H30 108.1
C17 N4 C16 116.92(19)
C17 N4 Mn1 123.16(14)
C16 N4 Mn1 119.33(14)
N4 C17 C18 124.86(19)
N4 C17 H5 117.6
C18 C17 H5 117.6
C24 C18 C19 121.03(19)
C24 C18 C17 117.22(18)
C19 C18 C17 121.43(18)
O2 C19 C20 118.67(18)
O2 C19 C18 123.77(18)
C20 C19 C18 117.47(19)
C19 O2 Mn1 126.16(13)
C21 C20 C19 120.95(19)
C21 C20 H6 119.5
C19 C20 H6 119.5
C20 C21 C22 121.1(2)
C20 C21 H7 119.4
C22 C21 H7 119.4
O3 C22 C24 125.10(19)
O3 C22 C21 115.64(19)
C24 C22 C21 119.26(19)
O3 C23 H12 109.5
O3 C23 H13 109.5
H12 C23 H13 109.5
O3 C23 H14 109.5
H12 C23 H14 109.5
H13 C23 H14 109.5
C22 O3 C23 116.60(18)
C22 C24 C18 120.13(19)
C22 C24 H8 119.9
C18 C24 H8 119.9
O4 Mn1 O2 178.72(7)
O4 Mn1 N1 86.88(7)
O2 Mn1 N1 92.21(7)
O4 Mn1 N4 93.65(7)
O2 Mn1 N4 87.52(7)
N1 Mn1 N4 112.50(7)
O4 Mn1 N3 86.51(7)
O2 Mn1 N3 94.12(7)
N1 Mn1 N3 162.66(7)
N4 Mn1 N3 83.92(7)
O4 Mn1 N2 93.71(8)
O2 Mn1 N2 85.31(7)
N1 Mn1 N2 84.76(7)
N4 Mn1 N2 161.58(7)
N3 Mn1 N2 79.70(8)
F2 C25 F3 110.9(3)
F2 C25 F1 106.3(2)
F3 C25 F1 105.1(3)
F2 C25 S1 111.5(3)
F3 C25 S1 111.9(2)
F1 C25 S1 110.85(19)
O7 S1 O5 116.23(19)
O7 S1 O6 114.94(17)
O5 S1 O6 113.72(16)
O7 S1 C25 102.89(14)
O5 S1 C25 103.31(14)
O6 S1 C25 103.34(16)
C5 O4 Mn1 122.15(14)

loop_
_geom_bond_atom_site_label_1
_geom_bond_atom_site_label_2
_geom_bond_distance
C1 O1 1.415(3)
C1 H9 0.9800
C1 H10 0.9800
C1 H11 0.9800
O1 C2 1.373(3)
C2 C7 1.384(3)
C2 C3 1.393(3)
C3 C4 1.383(3)
C3 H1 0.9500
C4 C5 1.404(3)
C4 H2 0.9500
C5 O4 1.339(3)
C5 C6 1.409(3)
C6 C7 1.398(3)
C6 C8 1.452(3)
C7 H3 0.9500
C8 N1 1.277(3)
C8 H4 0.9500
N1 C9 1.471(3)
N1 Mn1 2.1137(19)
C9 C10 1.528(3)
C9 H15 0.9900
C9 H16 0.9900
C10 C11 1.518(4)
C10 H17 0.9900
C10 H18 0.9900
C11 N2 1.475(3)
C11 H19 0.9900
C11 H20 0.9900
N2 C12 1.478(3)
N2 Mn1 2.2449(18)
N2 H32 0.86(3)
C12 C13 1.506(4)
C12 H21 0.9900
C12 H22 0.9900
C13 N3 1.475(3)
C13 H23 0.9900
C13 H24 0.9900
N3 C14 1.470(3)
N3 Mn1 2.216(2)
N3 H31 0.73(4)
C14 C15 1.515(4)
C14 H25 0.9900
C14 H26 0.9900
C15 C16 1.533(3)
C15 H27 0.9900
C15 H28 0.9900
C16 N4 1.468(3)
C16 H29 0.9900
C16 H30 0.9900
N4 C17 1.276(3)
N4 Mn1 2.1159(18)
C17 C18 1.450(3)
C17 H5 0.9500
C18 C24 1.406(3)
C18 C19 1.411(3)
C19 O2 1.328(2)
C19 C20 1.407(3)
O2 Mn1 1.8639(16)
C20 C21 1.377(3)
C20 H6 0.9500
C21 C22 1.399(3)
C21 H7 0.9500
C22 O3 1.371(2)
C22 C24 1.378(3)
C23 O3 1.422(3)
C23 H12 0.9800
C23 H13 0.9800
C23 H14 0.9800
C24 H8 0.9500
Mn1 O4 1.8635(17)
C25 F2 1.314(4)
C25 F3 1.326(4)
C25 F1 1.332(4)
C25 S1 1.831(3)
S1 O7 1.416(2)
S1 O5 1.429(2)
S1 O6 1.438(2)
